data_7153485
loop_
_publ_author_name
'Trabocchi, Andrea'
'Stefanini, Irene'
'Morvillo, Manfredi'
'Ciofi, Leonardo'
'Cavalieri, Duccio'
'Guarna, Antonio'

_publ_section_title
;
 Chemical genetics approach to identify new small molecule modulators of
 cell growth by phenotypic screening of Saccharomyces cerevisiae strains
 with a library of morpholine-derived compounds.
;
_journal_issue 24
_journal_name_full 'Organic &amp; biomolecular chemistry'
_journal_page_first 5552
_journal_page_last 5557
_journal_paper_doi 10.1039/c0ob00357c
_journal_volume 8
_journal_year 2010
_chemical_absolute_configuration syn
_chemical_formula_moiety 'C16 H20 N2 O4'
_chemical_formula_sum 'C16 H20 N2 O4'
_chemical_formula_weight 304.34
_chemical_name_common
;
methyl-6-benzyl-2-methyl-5-oxohexahydro-5H-(1,3)oxazolo (3,2-
a)pyrazine-3-carboxylate
;
_chemical_name_systematic
;
methyl-6-benzyl-2-methyl-5-oxohexahydro-5H-[1,3]oxazolo
[3,2-a]pyrazine-3-carboxylate
;
_space_group_IT_number 4
_symmetry_cell_setting monoclinic
_symmetry_Int_Tables_number 4
_symmetry_space_group_name_Hall 'P 2yb'
_symmetry_space_group_name_H-M 'P 1 21 1'
_atom_sites_solution_hydrogens geom
_atom_sites_solution_primary direct
_atom_sites_solution_secondary difmap
_audit_creation_date
;
'Thu Mar 04 16:55:25 2010'
;
_audit_creation_method
;
CrysAlisPro, Oxford Diffraction Ltd.,
Version 1.171.33.41 (release 06-05-2009 CrysAlis171 .NET)
(compiled May 6 2009,17:20:42)
;
_cell_angle_alpha 90.00
_cell_angle_beta 92.211(2)
_cell_angle_gamma 90.00
_cell_formula_units_Z 4
_cell_length_a 7.757(1)
_cell_length_b 18.607(1)
_cell_length_c 10.809(1)
_cell_measurement_reflns_used 3465
_cell_measurement_temperature 293(2)
_cell_measurement_theta_max 70.3639
_cell_measurement_theta_min 4.7310
_cell_volume 1559.0(3)
_computing_cell_refinement
;
CrysAlisPro, Oxford Diffraction Ltd.,
Version 1.171.33.41 (release 06-05-2009 CrysAlis171 .NET)
(compiled May 6 2009,17:20:42)
;
_computing_data_collection
;
CrysAlisPro, Oxford Diffraction Ltd.,
Version 1.171.33.41 (release 06-05-2009 CrysAlis171 .NET)
(compiled May 6 2009,17:20:42)
;
_computing_data_reduction
;
CrysAlisPro, Oxford Diffraction Ltd.,
Version 1.171.33.41 (release 06-05-2009 CrysAlis171 .NET)
(compiled May 6 2009,17:20:42)
;
_computing_molecular_graphics Ortep3
_computing_publication_material Ciftab
_computing_structure_refinement 'SHELXL-97 (Sheldrick, 1997)'
_computing_structure_solution Sir2004
_diffrn_ambient_temperature 293(2)
_diffrn_detector_area_resol_mean 8.1241
_diffrn_measured_fraction_theta_full 0.953
_diffrn_measured_fraction_theta_max 0.953
_diffrn_measurement_details
;
1 omega 1.00 49.00 1.0000 3.0000
omega____ theta____ kappa____ phi______ frames
- -4.8771 77.0000 90.0000 48

2 omega -92.00 -36.00 1.0000 3.0000
omega____ theta____ kappa____ phi______ frames
- -4.8771 179.0000 -120.0000 56

3 omega 34.00 93.00 1.0000 3.0000
omega____ theta____ kappa____ phi______ frames
- 4.8771 179.0000 -30.0000 59

4 omega -59.00 -13.00 1.0000 3.0000
omega____ theta____ kappa____ phi______ frames
- -90.0000 15.0000 30.0000 46

5 omega -112.00 -18.00 1.0000 3.0000
omega____ theta____ kappa____ phi______ frames
- -90.0000 77.0000 -60.0000 94

6 omega -96.00 -41.00 1.0000 3.0000
omega____ theta____ kappa____ phi______ frames
- -90.0000 77.0000 0.0000 55

7 omega 89.00 165.00 1.0000 3.0000
omega____ theta____ kappa____ phi______ frames
- 96.6919 45.0000 -90.0000 76

8 omega 61.00 167.00 1.0000 3.0000
omega____ theta____ kappa____ phi______ frames
- 96.6919 15.0000 -150.0000 106

9 omega 113.00 140.00 1.0000 3.0000
omega____ theta____ kappa____ phi______ frames
- 96.6919 125.0000 90.0000 27

10 omega -77.00 25.00 1.0000 3.0000
omega____ theta____ kappa____ phi______ frames
- -4.8771 -77.0000 30.0000 102

11 omega -76.00 18.00 1.0000 3.0000
omega____ theta____ kappa____ phi______ frames
- -4.8771 -37.0000 120.0000 94

12 omega -167.00 -96.00 1.0000 3.0000
omega____ theta____ kappa____ phi______ frames
- -90.0000 -15.0000 30.0000 71
;
_diffrn_measurement_device_type 'Xcalibur, Onyx'
_diffrn_measurement_method 'profile data from omega scan'
_diffrn_radiation_monochromator graphite
_diffrn_radiation_probe x-ray
_diffrn_radiation_type CuK\a
_diffrn_radiation_wavelength 1.54178
_diffrn_reflns_av_R_equivalents 0.0239
_diffrn_reflns_av_sigmaI/netI 0.0401
_diffrn_reflns_limit_h_max 9
_diffrn_reflns_limit_h_min -7
_diffrn_reflns_limit_k_max 22
_diffrn_reflns_limit_k_min -14
_diffrn_reflns_limit_l_max 12
_diffrn_reflns_limit_l_min -12
_diffrn_reflns_number 7877
_diffrn_reflns_theta_full 70.56
_diffrn_reflns_theta_max 70.56
_diffrn_reflns_theta_min 4.73
_diffrn_source 'Enhance (Cu) X-ray Source'
_diffrn_standards_decay_% 50
_diffrn_standards_interval_count 200
_diffrn_standards_number 3
_exptl_absorpt_coefficient_mu 0.773
_exptl_absorpt_correction_T_max 0.9400
_exptl_absorpt_correction_T_min 0.9184
_exptl_absorpt_correction_type multi-scan
_exptl_absorpt_process_details
;
CrysAlisPro, Oxford Diffraction Ltd.,
Version 1.171.33.41 (release 06-05-2009 CrysAlis171 .NET)
(compiled May 6 2009,17:20:42)
Empirical absorption correction using spherical harmonics,
implemented in SCALE3 ABSPACK scaling algorithm.
;
_exptl_crystal_colour white
_exptl_crystal_density_diffrn 1.297
_exptl_crystal_density_method 'not measured'
_exptl_crystal_description prismatic
_exptl_crystal_F_000 648
_exptl_crystal_size_max 0.12
_exptl_crystal_size_mid 0.10
_exptl_crystal_size_min 0.08
_refine_diff_density_max 0.367
_refine_diff_density_min -0.147
_refine_diff_density_rms 0.035
_refine_ls_abs_structure_details 'Flack H D (1983), Acta Cryst. A39, 876-881'
_refine_ls_abs_structure_Flack 0.2(2)
_refine_ls_extinction_method none
_refine_ls_goodness_of_fit_ref 0.987
_refine_ls_hydrogen_treatment mixed
_refine_ls_matrix_type full
_refine_ls_number_parameters 405
_refine_ls_number_reflns 4396
_refine_ls_number_restraints 1
_refine_ls_restrained_S_all 0.987
_refine_ls_R_factor_all 0.0696
_refine_ls_R_factor_gt 0.0433
_refine_ls_shift/su_max 0.000
_refine_ls_shift/su_mean 0.000
_refine_ls_structure_factor_coef Fsqd
_refine_ls_weighting_details 'calc w=1/[\s^2^(Fo^2^)+(0.0665P)^2^+0.0000P] where P=(Fo^2^+2Fc^2^)/3'
_refine_ls_weighting_scheme calc
_refine_ls_wR_factor_gt 0.1000
_refine_ls_wR_factor_ref 0.1126
_reflns_number_gt 3175
_reflns_number_total 4396
_reflns_threshold_expression >2sigma(I)
_cod_data_source_file c0ob00357c.txt
_cod_data_source_block exp_259
_cod_depositor_comments
;
The following automatic conversions were performed:

'_diffrn_radiation_probe' value 'X-Ray' changed to 'x-ray' according
to /home/saulius/struct/CIF-dictionaries/cif_core.dic dictionary
named 'cif_core.dic' version 2.4.2 from 2011-04-26.

Automatic conversion script
Id: cif_fix_values 1891 2012-01-12 08:04:46Z andrius 
;
_cod_original_sg_symbol_H-M 'P 21'
_cod_database_code 7153485

loop_
_symmetry_equiv_pos_as_xyz
'x, y, z'
'-x, y+1/2, -z'

loop_
_atom_site_label
_atom_site_type_symbol
_atom_site_fract_x
_atom_site_fract_y
_atom_site_fract_z
_atom_site_U_iso_or_equiv
_atom_site_adp_type
_atom_site_occupancy
_atom_site_symmetry_multiplicity
_atom_site_calc_flag
_atom_site_refinement_flags
N1A N 0.2448(4) -0.23799(14) -0.1443(2) 0.0508(7) Uani 1 1 d .
N2A N 0.4122(4) -0.16139(15) 0.0454(3) 0.0559(7) Uani 1 1 d .
O1A O -0.0131(3) -0.18707(14) -0.1108(2) 0.0660(7) Uani 1 1 d .
O2A O 0.2852(5) -0.24759(19) -0.4045(3) 0.1070(12) Uani 1 1 d .
O3A O 0.1157(3) -0.34423(13) -0.4051(2) 0.0687(7) Uani 1 1 d .
O4A O 0.4275(3) -0.33065(14) -0.1273(3) 0.0706(7) Uani 1 1 d .
C1A C 0.1663(5) -0.17216(18) -0.0976(3) 0.0550(9) Uani 1 1 d .
H1A H 0.1961 -0.1310 -0.1490 0.066 Uiso 1 1 calc R
C2A C 0.2252(5) -0.1595(2) 0.0345(3) 0.0624(10) Uani 1 1 d .
H2A1 H 0.1840 -0.1131 0.0617 0.075 Uiso 1 1 calc R
H2A2 H 0.1776 -0.1962 0.0869 0.075 Uiso 1 1 calc R
C3A C 0.4841(5) -0.23100(18) 0.0095(3) 0.0541(8) Uani 1 1 d .
H3A H 0.5993 -0.2215 -0.0209 0.065 Uiso 1 1 calc R
C4A C 0.3836(4) -0.27084(19) -0.0932(3) 0.0507(8) Uani 1 1 d .
C5A C 0.1228(4) -0.27545(18) -0.2262(3) 0.0503(8) Uani 1 1 d .
H5A H 0.0923 -0.3217 -0.1897 0.060 Uiso 1 1 calc R
C6A C -0.0337(4) -0.22473(19) -0.2270(3) 0.0556(9) Uani 1 1 d .
H6A H -0.0253 -0.1904 -0.2952 0.067 Uiso 1 1 calc R
C7A C 0.5077(5) -0.2806(2) 0.1203(3) 0.0668(10) Uani 1 1 d .
H7A1 H 0.5565 -0.3257 0.0933 0.080 Uiso 1 1 calc R
H7A2 H 0.3956 -0.2908 0.1530 0.080 Uiso 1 1 calc R
C8A C 0.6242(5) -0.24915(19) 0.2233(3) 0.0584(9) Uani 1 1 d .
C9A C 0.5637(5) -0.2354(2) 0.3378(4) 0.0703(11) Uani 1 1 d .
H9A H 0.4480 -0.2439 0.3521 0.084 Uiso 1 1 calc R
C10A C 0.6701(7) -0.2093(2) 0.4329(4) 0.0792(13) Uani 1 1 d .
H10A H 0.6251 -0.1997 0.5097 0.095 Uiso 1 1 calc R
C11A C 0.8403(7) -0.1976(2) 0.4147(4) 0.0818(13) Uani 1 1 d .
H11A H 0.9126 -0.1807 0.4788 0.098 Uiso 1 1 calc R
C12A C 0.9041(6) -0.2112(2) 0.2999(4) 0.0778(12) Uani 1 1 d .
H12A H 1.0205 -0.2035 0.2868 0.093 Uiso 1 1 calc R
C13A C 0.7974(5) -0.2361(2) 0.2040(4) 0.0683(10) Uani 1 1 d .
H13A H 0.8416 -0.2440 0.1264 0.082 Uiso 1 1 calc R
C14A C 0.1879(5) -0.2869(2) -0.3541(3) 0.0558(9) Uani 1 1 d .
C15A C 0.1612(6) -0.3615(3) -0.5299(4) 0.0890(14) Uani 1 1 d .
H15A H 0.1008 -0.4041 -0.5568 0.133 Uiso 1 1 calc R
H15B H 0.2833 -0.3696 -0.5319 0.133 Uiso 1 1 calc R
H15C H 0.1298 -0.3223 -0.5839 0.133 Uiso 1 1 calc R
C16A C -0.2060(5) -0.2605(2) -0.2354(4) 0.0707(11) Uani 1 1 d .
H16A H -0.2951 -0.2247 -0.2355 0.106 Uiso 1 1 calc R
H16B H -0.2175 -0.2918 -0.1656 0.106 Uiso 1 1 calc R
H16C H -0.2161 -0.2880 -0.3104 0.106 Uiso 1 1 calc R
N1B N 0.3475(3) -0.50712(14) -0.0490(2) 0.0450(6) Uani 1 1 d .
N2B N 0.3771(4) -0.4721(2) -0.2940(2) 0.0666(8) Uani 1 1 d .
O1B O 0.0775(3) -0.46764(16) -0.0885(2) 0.0670(7) Uani 1 1 d .
O2B O 0.3868(4) -0.59023(14) 0.1660(2) 0.0739(8) Uani 1 1 d .
O3B O 0.2849(3) -0.50101(13) 0.2798(2) 0.0684(7) Uani 1 1 d .
O4B O 0.6283(3) -0.48026(16) -0.0142(2) 0.0632(6) Uani 1 1 d .
C1B C 0.1957(4) -0.5195(2) -0.1290(3) 0.0570(9) Uani 1 1 d .
H1B H 0.1503 -0.5677 -0.1132 0.068 Uiso 1 1 calc R
C2B C 0.2264(5) -0.5117(2) -0.2655(3) 0.0672(11) Uani 1 1 d .
H2B1 H 0.2350 -0.5594 -0.3013 0.081 Uiso 1 1 calc R
H2B2 H 0.1269 -0.4883 -0.3048 0.081 Uiso 1 1 calc R
C3B C 0.5300(4) -0.50391(18) -0.2262(3) 0.0503(8) Uani 1 1 d .
H3B H 0.5377 -0.5551 -0.2468 0.060 Uiso 1 1 calc R
C4B C 0.5101(4) -0.49588(17) -0.0872(3) 0.0463(8) Uani 1 1 d .
C5B C 0.2941(4) -0.47904(17) 0.0687(3) 0.0450(7) Uani 1 1 d .
H5B H 0.3513 -0.4330 0.0861 0.054 Uiso 1 1 calc R
C6B C 0.0970(4) -0.4671(2) 0.0441(3) 0.0555(9) Uani 1 1 d .
H6B H 0.0330 -0.5074 0.0782 0.067 Uiso 1 1 calc R
C7B C 0.6875(4) -0.4659(2) -0.2696(3) 0.0638(10) Uani 1 1 d .
H7B1 H 0.7880 -0.4832 -0.2224 0.077 Uiso 1 1 calc R
H7B2 H 0.6764 -0.4148 -0.2532 0.077 Uiso 1 1 calc R
C8B C 0.7159(4) -0.4766(2) -0.4061(3) 0.0533(8) Uani 1 1 d .
C9B C 0.6884(5) -0.4224(2) -0.4912(3) 0.0669(11) Uani 1 1 d .
H9B H 0.6556 -0.3773 -0.4636 0.080 Uiso 1 1 calc R
C10B C 0.7081(6) -0.4330(2) -0.6162(4) 0.0756(12) Uani 1 1 d .
H10B H 0.6872 -0.3955 -0.6716 0.091 Uiso 1 1 calc R
C11B C 0.7580(6) -0.4983(3) -0.6582(4) 0.0804(13) Uani 1 1 d .
H11B H 0.7716 -0.5061 -0.7422 0.096 Uiso 1 1 calc R
C12B C 0.7874(6) -0.5517(3) -0.5755(4) 0.0911(15) Uani 1 1 d .
H12B H 0.8218 -0.5964 -0.6038 0.109 Uiso 1 1 calc R
C13B C 0.7679(5) -0.5420(2) -0.4499(4) 0.0756(12) Uani 1 1 d .
H13B H 0.7901 -0.5798 -0.3953 0.091 Uiso 1 1 calc R
C14B C 0.3299(4) -0.5308(2) 0.1748(3) 0.0513(8) Uani 1 1 d .
C15B C 0.3075(6) -0.5453(3) 0.3903(3) 0.0846(13) Uani 1 1 d .
H15D H 0.2706 -0.5189 0.4609 0.127 Uiso 1 1 calc R
H15E H 0.4270 -0.5579 0.4023 0.127 Uiso 1 1 calc R
H15F H 0.2397 -0.5882 0.3806 0.127 Uiso 1 1 calc R
C16B C 0.0271(5) -0.3982(2) 0.0910(4) 0.0724(11) Uani 1 1 d .
H16D H -0.0948 -0.3960 0.0723 0.109 Uiso 1 1 calc R
H16E H 0.0830 -0.3586 0.0520 0.109 Uiso 1 1 calc R
H16F H 0.0480 -0.3954 0.1790 0.109 Uiso 1 1 calc R
HN2A H 0.456(4) -0.124(2) -0.004(3) 0.057(10) Uiso 1 1 d .
HN2B H 0.343(7) -0.409(3) -0.259(5) 0.15(2) Uiso 1 1 d .

loop_
_atom_site_aniso_label
_atom_site_aniso_U_11
_atom_site_aniso_U_22
_atom_site_aniso_U_33
_atom_site_aniso_U_23
_atom_site_aniso_U_13
_atom_site_aniso_U_12
N1A 0.0615(18) 0.0478(16) 0.0429(15) -0.0081(13) 0.0002(12) -0.0001(15)
N2A 0.069(2) 0.0447(17) 0.0544(17) -0.0092(14) 0.0038(14) -0.0024(15)
O1A 0.0686(17) 0.0678(16) 0.0615(15) -0.0182(13) 0.0020(12) 0.0043(14)
O2A 0.152(3) 0.103(2) 0.0687(19) -0.0208(18) 0.045(2) -0.051(2)
O3A 0.0855(18) 0.0686(18) 0.0521(15) -0.0196(13) 0.0029(12) -0.0026(15)
O4A 0.0692(17) 0.0558(16) 0.0858(19) -0.0248(14) -0.0096(13) 0.0046(13)
C1A 0.066(2) 0.048(2) 0.050(2) -0.0021(16) 0.0009(16) 0.0041(17)
C2A 0.070(3) 0.058(2) 0.059(2) -0.0176(18) 0.0034(17) -0.0021(19)
C3A 0.064(2) 0.049(2) 0.0491(19) -0.0052(16) 0.0015(15) -0.0107(17)
C4A 0.059(2) 0.045(2) 0.0487(19) -0.0032(16) 0.0068(16) -0.0028(17)
C5A 0.061(2) 0.0479(19) 0.0424(18) -0.0015(15) 0.0047(15) -0.0035(17)
C6A 0.067(2) 0.055(2) 0.0441(19) -0.0081(17) 0.0027(15) -0.0033(18)
C7A 0.084(3) 0.051(2) 0.066(2) 0.0079(18) -0.0059(19) -0.010(2)
C8A 0.076(3) 0.044(2) 0.054(2) 0.0058(16) -0.0083(18) 0.0001(18)
C9A 0.083(3) 0.068(3) 0.060(3) 0.011(2) 0.009(2) -0.008(2)
C10A 0.111(4) 0.077(3) 0.050(2) -0.001(2) 0.007(2) -0.003(3)
C11A 0.109(4) 0.077(3) 0.058(3) -0.007(2) -0.019(2) -0.001(3)
C12A 0.067(3) 0.098(4) 0.068(3) 0.001(2) -0.007(2) 0.000(2)
C13A 0.075(3) 0.070(3) 0.060(2) -0.006(2) 0.0029(19) 0.005(2)
C14A 0.068(2) 0.055(2) 0.045(2) -0.0062(17) 0.0055(17) -0.0008(19)
C15A 0.111(3) 0.104(4) 0.052(2) -0.028(2) -0.003(2) 0.016(3)
C16A 0.064(2) 0.077(3) 0.072(3) -0.015(2) 0.0051(18) -0.005(2)
N1B 0.0474(15) 0.0527(16) 0.0350(13) -0.0003(12) 0.0033(11) -0.0017(13)
N2B 0.0581(19) 0.097(3) 0.0444(16) -0.0016(18) -0.0037(13) -0.0023(19)
O1B 0.0522(14) 0.100(2) 0.0488(14) -0.0083(14) 0.0014(10) 0.0061(14)
O2B 0.115(2) 0.0547(16) 0.0532(15) 0.0054(13) 0.0147(14) 0.0136(16)
O3B 0.1002(19) 0.0662(17) 0.0396(13) 0.0005(12) 0.0122(12) 0.0087(14)
O4B 0.0516(14) 0.0923(19) 0.0453(13) 0.0041(13) -0.0032(10) 0.0009(13)
C1B 0.055(2) 0.066(2) 0.0505(19) -0.0123(18) 0.0094(16) -0.0121(18)
C2B 0.057(2) 0.096(3) 0.049(2) -0.020(2) 0.0052(16) -0.013(2)
C3B 0.0499(19) 0.058(2) 0.0434(17) -0.0007(16) 0.0065(14) -0.0007(16)
C4B 0.049(2) 0.0464(19) 0.0428(18) 0.0048(15) 0.0000(15) 0.0041(15)
C5B 0.0525(18) 0.0407(17) 0.0420(17) -0.0026(14) 0.0052(13) -0.0051(15)
C6B 0.054(2) 0.062(2) 0.051(2) -0.0068(18) 0.0109(15) -0.0057(18)
C7B 0.057(2) 0.087(3) 0.048(2) 0.002(2) 0.0040(15) -0.006(2)
C8B 0.0471(19) 0.065(2) 0.0483(19) 0.0033(18) 0.0088(14) -0.0047(17)
C9B 0.086(3) 0.058(2) 0.058(2) -0.0046(19) 0.013(2) -0.015(2)
C10B 0.096(3) 0.076(3) 0.056(2) 0.013(2) 0.014(2) -0.009(2)
C11B 0.101(3) 0.092(3) 0.050(2) -0.003(2) 0.028(2) -0.008(3)
C12B 0.111(4) 0.090(3) 0.074(3) -0.012(3) 0.030(3) 0.033(3)
C13B 0.084(3) 0.079(3) 0.065(3) 0.016(2) 0.020(2) 0.024(2)
C14B 0.056(2) 0.054(2) 0.0449(19) -0.0025(16) 0.0097(15) -0.0047(17)
C15B 0.121(4) 0.095(3) 0.039(2) 0.010(2) 0.012(2) 0.014(3)
C16B 0.073(3) 0.080(3) 0.064(2) -0.008(2) 0.0070(19) 0.018(2)

loop_
_atom_type_symbol
_atom_type_description
_atom_type_scat_dispersion_real
_atom_type_scat_dispersion_imag
_atom_type_scat_source
C C 0.0181 0.0091 'International Tables Vol C Tables 4.2.6.8 and 6.1.1.4'
H H 0.0000 0.0000 'International Tables Vol C Tables 4.2.6.8 and 6.1.1.4'
N N 0.0311 0.0180 'International Tables Vol C Tables 4.2.6.8 and 6.1.1.4'
O O 0.0492 0.0322 'International Tables Vol C Tables 4.2.6.8 and 6.1.1.4'

loop_
_geom_angle_atom_site_label_1
_geom_angle_atom_site_label_2
_geom_angle_atom_site_label_3
_geom_angle
C4A N1A C5A 121.9(3)
C4A N1A C1A 125.3(3)
C5A N1A C1A 110.0(3)
C2A N2A C3A 112.9(3)
C2A N2A HN2A 109(2)
C3A N2A HN2A 110(2)
C1A O1A C6A 104.9(2)
C14A O3A C15A 117.2(3)
O1A C1A N1A 102.7(3)
O1A C1A C2A 112.8(3)
N1A C1A C2A 110.1(3)
O1A C1A H1A 110.3
N1A C1A H1A 110.3
C2A C1A H1A 110.3
N2A C2A C1A 109.9(3)
N2A C2A H2A1 109.7
C1A C2A H2A1 109.7
N2A C2A H2A2 109.7
C1A C2A H2A2 109.7
H2A1 C2A H2A2 108.2
N2A C3A C7A 111.3(3)
N2A C3A C4A 115.6(3)
C7A C3A C4A 108.8(3)
N2A C3A H3A 106.9
C7A C3A H3A 106.9
C4A C3A H3A 106.9
O4A C4A N1A 121.3(3)
O4A C4A C3A 121.4(3)
N1A C4A C3A 117.3(3)
N1A C5A C14A 113.2(3)
N1A C5A C6A 101.8(3)
C14A C5A C6A 112.0(3)
N1A C5A H5A 109.8
C14A C5A H5A 109.8
C6A C5A H5A 109.8
O1A C6A C16A 109.8(3)
O1A C6A C5A 103.5(3)
C16A C6A C5A 115.5(3)
O1A C6A H6A 109.3
C16A C6A H6A 109.3
C5A C6A H6A 109.3
C3A C7A C8A 113.2(3)
C3A C7A H7A1 108.9
C8A C7A H7A1 108.9
C3A C7A H7A2 108.9
C8A C7A H7A2 108.9
H7A1 C7A H7A2 107.8
C9A C8A C13A 118.2(4)
C9A C8A C7A 121.3(4)
C13A C8A C7A 120.5(3)
C8A C9A C10A 121.6(4)
C8A C9A H9A 119.2
C10A C9A H9A 119.2
C11A C10A C9A 120.3(4)
C11A C10A H10A 119.9
C9A C10A H10A 119.9
C10A C11A C12A 119.1(4)
C10A C11A H11A 120.5
C12A C11A H11A 120.5
C11A C12A C13A 120.8(4)
C11A C12A H12A 119.6
C13A C12A H12A 119.6
C12A C13A C8A 120.1(4)
C12A C13A H13A 120.0
C8A C13A H13A 120.0
O2A C14A O3A 124.8(3)
O2A C14A C5A 124.8(3)
O3A C14A C5A 110.3(3)
O3A C15A H15A 109.5
O3A C15A H15B 109.5
H15A C15A H15B 109.5
O3A C15A H15C 109.5
H15A C15A H15C 109.5
H15B C15A H15C 109.5
C6A C16A H16A 109.5
C6A C16A H16B 109.5
H16A C16A H16B 109.5
C6A C16A H16C 109.5
H16A C16A H16C 109.5
H16B C16A H16C 109.5
C4B N1B C5B 120.7(3)
C4B N1B C1B 125.8(2)
C5B N1B C1B 109.1(2)
C2B N2B C3B 109.3(3)
C2B N2B HN2B 104(3)
C3B N2B HN2B 113(3)
C1B O1B C6B 105.6(3)
C14B O3B C15B 116.1(3)
O1B C1B N1B 103.2(2)
O1B C1B C2B 111.5(3)
N1B C1B C2B 114.3(3)
O1B C1B H1B 109.2
N1B C1B H1B 109.2
C2B C1B H1B 109.2
N2B C2B C1B 115.0(3)
N2B C2B H2B1 108.5
C1B C2B H2B1 108.5
N2B C2B H2B2 108.5
C1B C2B H2B2 108.5
H2B1 C2B H2B2 107.5
N2B C3B C7B 107.4(3)
N2B C3B C4B 109.7(2)
C7B C3B C4B 112.1(3)
N2B C3B H3B 109.2
C7B C3B H3B 109.2
C4B C3B H3B 109.2
O4B C4B N1B 121.6(3)
O4B C4B C3B 124.0(3)
N1B C4B C3B 114.5(3)
N1B C5B C14B 112.6(3)
N1B C5B C6B 102.3(2)
C14B C5B C6B 111.7(3)
N1B C5B H5B 110.0
C14B C5B H5B 110.0
C6B C5B H5B 110.0
O1B C6B C16B 108.7(3)
O1B C6B C5B 103.6(2)
C16B C6B C5B 115.7(3)
O1B C6B H6B 109.6
C16B C6B H6B 109.6
C5B C6B H6B 109.6
C3B C7B C8B 113.1(3)
C3B C7B H7B1 109.0
C8B C7B H7B1 109.0
C3B C7B H7B2 109.0
C8B C7B H7B2 109.0
H7B1 C7B H7B2 107.8
C13B C8B C9B 117.4(3)
C13B C8B C7B 120.6(3)
C9B C8B C7B 122.0(4)
C8B C9B C10B 122.0(4)
C8B C9B H9B 119.0
C10B C9B H9B 119.0
C11B C10B C9B 119.9(4)
C11B C10B H10B 120.1
C9B C10B H10B 120.1
C12B C11B C10B 118.7(4)
C12B C11B H11B 120.7
C10B C11B H11B 120.7
C11B C12B C13B 122.2(4)
C11B C12B H12B 118.9
C13B C12B H12B 118.9
C8B C13B C12B 119.9(4)
C8B C13B H13B 120.1
C12B C13B H13B 120.1
O2B C14B O3B 124.5(3)
O2B C14B C5B 125.8(3)
O3B C14B C5B 109.7(3)
O3B C15B H15D 109.5
O3B C15B H15E 109.5
H15D C15B H15E 109.5
O3B C15B H15F 109.5
H15D C15B H15F 109.5
H15E C15B H15F 109.5
C6B C16B H16D 109.5
C6B C16B H16E 109.5
H16D C16B H16E 109.5
C6B C16B H16F 109.5
H16D C16B H16F 109.5
H16E C16B H16F 109.5

loop_
_geom_bond_atom_site_label_1
_geom_bond_atom_site_label_2
_geom_bond_distance
N1A C4A 1.339(4)
N1A C5A 1.449(4)
N1A C1A 1.466(4)
N2A C2A 1.451(4)
N2A C3A 1.468(4)
N2A HN2A 0.94(4)
O1A C1A 1.420(4)
O1A C6A 1.442(4)
O2A C14A 1.198(4)
O3A C14A 1.316(4)
O3A C15A 1.443(4)
O4A C4A 1.225(4)
C1A C2A 1.500(4)
C1A H1A 0.9800
C2A H2A1 0.9700
C2A H2A2 0.9700
C3A C7A 1.517(5)
C3A C4A 1.524(5)
C3A H3A 0.9800
C5A C14A 1.505(4)
C5A C6A 1.537(5)
C5A H5A 0.9800
C6A C16A 1.493(5)
C6A H6A 0.9800
C7A C8A 1.523(5)
C7A H7A1 0.9700
C7A H7A2 0.9700
C8A C9A 1.364(5)
C8A C13A 1.389(5)
C9A C10A 1.382(6)
C9A H9A 0.9300
C10A C11A 1.360(6)
C10A H10A 0.9300
C11A C12A 1.377(6)
C11A H11A 0.9300
C12A C13A 1.380(5)
C12A H12A 0.9300
C13A H13A 0.9300
C15A H15A 0.9600
C15A H15B 0.9600
C15A H15C 0.9600
C16A H16A 0.9600
C16A H16B 0.9600
C16A H16C 0.9600
N1B C4B 1.359(4)
N1B C5B 1.450(4)
N1B C1B 1.453(4)
N2B C2B 1.426(4)
N2B C3B 1.492(4)
N2B HN2B 1.27(6)
O1B C1B 1.413(4)
O1B C6B 1.435(4)
O2B C14B 1.195(4)
O3B C14B 1.322(4)
O3B C15B 1.456(4)
O4B C4B 1.221(4)
C1B C2B 1.510(4)
C1B H1B 0.9800
C2B H2B1 0.9700
C2B H2B2 0.9700
C3B C7B 1.503(4)
C3B C4B 1.523(4)
C3B H3B 0.9800
C5B C14B 1.515(5)
C5B C6B 1.558(4)
C5B H5B 0.9800
C6B C16B 1.489(5)
C6B H6B 0.9800
C7B C8B 1.514(4)
C7B H7B1 0.9700
C7B H7B2 0.9700
C8B C13B 1.372(5)
C8B C9B 1.376(5)
C9B C10B 1.379(5)
C9B H9B 0.9300
C10B C11B 1.359(6)
C10B H10B 0.9300
C11B C12B 1.350(6)
C11B H11B 0.9300
C12B C13B 1.383(6)
C12B H12B 0.9300
C13B H13B 0.9300
C15B H15D 0.9600
C15B H15E 0.9600
C15B H15F 0.9600
C16B H16D 0.9600
C16B H16E 0.9600
C16B H16F 0.9600
